data_7216683
loop_
_publ_author_name
'Zhao, Tingting'
'Zhang, Lirong'
'Wang, Dongmei'
'Li, Guanghua'
'Huo, Qisheng'
'Liu, Yunling'

_publ_section_title
;
 Rational design and synthesis of a series of 3D lanthanide metal--organic
 frameworks with different structures driven by reaction conditions
;
_journal_issue 44
_journal_name_full CrystEngComm
_journal_page_first 10181
_journal_paper_doi 10.1039/C4CE00858H
_journal_volume 16
_journal_year 2014
_chemical_formula_moiety 'C12 H4 Ce2 N6 O14 S3'
_chemical_formula_sum 'C12 H4 Ce2 N6 O14 S3'
_chemical_formula_weight 832.63
_chemical_melting_point ?
_chemical_name_systematic
; 
 ? 
;
_space_group_IT_number 4
_symmetry_cell_setting monoclinic
_symmetry_space_group_name_Hall 'P 2yb'
_symmetry_space_group_name_H-M 'P 1 21 1'
_atom_sites_solution_primary direct
_atom_sites_solution_secondary difmap
_audit_creation_method SHELXL-97
_cell_angle_alpha 90.00
_cell_angle_beta 100.729(11)
_cell_angle_gamma 90.00
_cell_formula_units_Z 2
_cell_length_a 6.975(5)
_cell_length_b 12.901(8)
_cell_length_c 13.551(9)
_cell_measurement_temperature 296(2)
_cell_volume 1198.1(14)
_computing_cell_refinement 'Bruker SMART'
_computing_data_collection 'Bruker SMART'
_computing_data_reduction 'Bruker SAINT'
_computing_molecular_graphics SHELXP-97
_computing_publication_material SHELXTL
_computing_structure_refinement 'SHELXL-97 (Sheldrick, 1997)'
_computing_structure_solution 'SHELXS-97 (Sheldrick, 1990)'
_diffrn_ambient_temperature 296(2)
_diffrn_detector_area_resol_mean 9.00cm
_diffrn_measured_fraction_theta_full 0.992
_diffrn_measured_fraction_theta_max 0.992
_diffrn_measurement_device_type 'CCD area detector'
_diffrn_measurement_method 'phi and omega scans'
_diffrn_radiation_monochromator graphite
_diffrn_radiation_source 'fine-focus sealed tube'
_diffrn_radiation_type MoK\a
_diffrn_radiation_wavelength 0.71073
_diffrn_reflns_av_R_equivalents 0.0895
_diffrn_reflns_av_sigmaI/netI 0.1099
_diffrn_reflns_limit_h_max 8
_diffrn_reflns_limit_h_min -7
_diffrn_reflns_limit_k_max 10
_diffrn_reflns_limit_k_min -15
_diffrn_reflns_limit_l_max 14
_diffrn_reflns_limit_l_min -16
_diffrn_reflns_number 5916
_diffrn_reflns_theta_full 24.99
_diffrn_reflns_theta_max 24.99
_diffrn_reflns_theta_min 3.06
_diffrn_standards_decay_% none
_diffrn_standards_interval_count none
_diffrn_standards_interval_time none
_diffrn_standards_number none
_exptl_absorpt_coefficient_mu 4.092
_exptl_absorpt_correction_T_max 0.5018
_exptl_absorpt_correction_T_min 0.3857
_exptl_absorpt_correction_type empirical
_exptl_absorpt_process_details SADABS
_exptl_crystal_colour colourless
_exptl_crystal_density_diffrn 2.308
_exptl_crystal_density_meas ?
_exptl_crystal_density_method 'not measured'
_exptl_crystal_description block
_exptl_crystal_F_000 788
_exptl_crystal_size_max 0.24
_exptl_crystal_size_mid 0.21
_exptl_crystal_size_min 0.17
_refine_diff_density_max 2.620
_refine_diff_density_min -2.946
_refine_diff_density_rms 0.312
_refine_ls_abs_structure_details 'Flack H D (1983), Acta Cryst. A39, 876-881'
_refine_ls_abs_structure_Flack -0.03(4)
_refine_ls_extinction_method none
_refine_ls_goodness_of_fit_ref 1.007
_refine_ls_matrix_type full
_refine_ls_number_parameters 361
_refine_ls_number_reflns 3628
_refine_ls_number_restraints 97
_refine_ls_restrained_S_all 0.995
_refine_ls_R_factor_all 0.0766
_refine_ls_R_factor_gt 0.0718
_refine_ls_shift/su_max 0.001
_refine_ls_shift/su_mean 0.000
_refine_ls_structure_factor_coef Fsqd
_refine_ls_weighting_details 'calc w=1/[\s^2^(Fo^2^)+(0.1190P)^2^+0.0000P] where P=(Fo^2^+2Fc^2^)/3'
_refine_ls_weighting_scheme calc
_refine_ls_wR_factor_gt 0.1759
_refine_ls_wR_factor_ref 0.1796
_reflns_number_gt 3248
_reflns_number_total 3628
_reflns_threshold_expression >2sigma(I)
_cod_data_source_file c4ce00858h2.cif
_cod_data_source_block compound12
_cod_depositor_comments
;
The following automatic conversions were performed:

'_chemical_melting_point' value 'not measured' was changed to '?' -
the value is undefined or not given.

Automatic conversion script
Id: cif_fix_values 2281 2013-09-26 08:29:07Z andrius 

 Adding full bibliography for 7216672--7216683.cif.

The following automatic conversions were performed:

'_exptl_crystal_density_meas' value 'none' was changed to '?' - the
value is perceived as not measured.

Automatic conversion script
Id: cif_fix_values 3008 2015-01-20 13:52:24Z robertas 
;
_cod_original_cell_volume 1198.0(14)
_cod_original_sg_symbol_H-M p2(1)
_cod_database_code 7216683

loop_
_symmetry_equiv_pos_as_xyz
'x, y, z'
'-x, y+1/2, -z'

loop_
_atom_site_label
_atom_site_type_symbol
_atom_site_fract_x
_atom_site_fract_y
_atom_site_fract_z
_atom_site_U_iso_or_equiv
_atom_site_adp_type
_atom_site_occupancy
_atom_site_symmetry_multiplicity
_atom_site_calc_flag
_atom_site_refinement_flags
Ce1 Ce 0.20663(13) -0.03988(7) 1.04123(6) 0.0139(3) Uani 1 1 d .
Ce2 Ce 0.41472(13) 0.03765(8) 0.55864(7) 0.0179(3) Uani 1 1 d .
S1 S -0.2583(7) -0.0586(5) 0.8117(3) 0.0282(13) Uani 1 1 d .
S2 S 0.3671(9) -0.2918(4) 1.2010(4) 0.0369(14) Uani 1 1 d .
S3 S 0.4031(6) -0.3074(4) 0.9477(4) 0.0261(11) Uani 1 1 d .
O1 O 0.3460(19) 0.0043(11) 0.8904(9) 0.027(3) Uani 1 1 d .
O2 O 0.3603(19) 0.0055(13) 0.7299(10) 0.037(4) Uani 1 1 d .
O3 O 0.078(2) 0.0928(12) 0.5730(11) 0.031(3) Uani 1 1 d U
O4 O -0.243(2) 0.0887(13) 0.5353(10) 0.034(4) Uani 1 1 d .
O5 O 0.2596(16) 0.0289(11) 1.2148(9) 0.020(3) Uani 1 1 d U
O6 O 0.329(2) 0.0249(13) 1.3799(11) 0.039(4) Uani 1 1 d U
O7 O 0.585(2) -0.1120(12) 1.5075(11) 0.038(4) Uani 1 1 d .
O8 O 0.6150(18) -0.2828(11) 1.5094(10) 0.027(3) Uani 1 1 d U
O9 O 0.5780(18) -0.0273(12) 1.0970(10) 0.025(3) Uani 1 1 d .
O10 O 0.8874(18) -0.0589(12) 1.0918(11) 0.029(3) Uani 1 1 d .
O11 O 1.0730(17) -0.2199(10) 1.0052(10) 0.022(3) Uani 1 1 d .
O12 O 1.0000(19) -0.3846(11) 1.0089(11) 0.029(3) Uani 1 1 d .
O13 O 0.195(3) -0.118(2) 0.5424(15) 0.083(8) Uani 1 1 d .
N1 N -0.025(2) -0.0475(18) 0.8496(13) 0.031(4) Uani 1 1 d .
N2 N -0.269(2) -0.0107(12) 0.7002(12) 0.020(3) Uani 1 1 d U
N3 N 0.314(2) -0.1679(14) 1.1988(12) 0.027(4) Uani 1 1 d U
N4 N 0.463(2) -0.2983(14) 1.3154(13) 0.027(4) Uani 1 1 d U
N5 N 0.453(2) -0.1937(14) 0.9949(13) 0.026(4) Uani 1 1 d .
N6 N 0.625(2) -0.3436(13) 0.9538(11) 0.018(4) Uani 1 1 d .
C1 C 0.045(3) -0.0131(14) 0.7739(14) 0.020(4) Uani 1 1 d U
C2 C -0.091(2) 0.0137(14) 0.6893(14) 0.019(4) Uani 1 1 d .
C3 C 0.262(2) 0.0020(15) 0.7973(13) 0.018(4) Uani 1 1 d .
C4 C -0.072(2) 0.0691(14) 0.5928(14) 0.018(4) Uani 1 1 d U
C5 C 0.373(2) -0.1285(14) 1.2873(12) 0.014(3) Uani 1 1 d U
C6 C 0.459(3) -0.2045(15) 1.3578(15) 0.023(4) Uani 1 1 d .
C7 C 0.323(2) -0.0194(13) 1.2967(13) 0.016(4) Uani 1 1 d U
C8 C 0.557(3) -0.1996(17) 1.4659(14) 0.025(4) Uani 1 1 d .
C9 C 0.644(3) -0.1799(15) 1.0156(13) 0.020(4) Uani 1 1 d .
C10 C 0.746(2) -0.2669(14) 0.9924(12) 0.015(4) Uani 1 1 d .
C11 C 0.713(3) -0.0799(15) 1.0721(14) 0.019(4) Uani 1 1 d .
C12 C 0.959(2) -0.2887(14) 1.0058(13) 0.014(4) Uani 1 1 d U
O1W O 0.161(6) -0.242(4) 0.646(3) 0.042(11) Uani 0.35 1 d PU
O2W O 0.118(10) 0.258(6) 0.755(5) 0.025(14) Uani 0.20 1 d PU
O3W O 0.192(13) 0.453(8) 0.677(6) 0.030(19) Uani 0.15 1 d PU
O4W O 0.396(7) -0.259(4) 0.703(4) 0.036(12) Uani 0.30 1 d PU

loop_
_atom_site_aniso_label
_atom_site_aniso_U_11
_atom_site_aniso_U_22
_atom_site_aniso_U_33
_atom_site_aniso_U_23
_atom_site_aniso_U_13
_atom_site_aniso_U_12
Ce1 0.0164(5) 0.0156(5) 0.0081(4) 0.0002(4) -0.0022(3) 0.0001(4)
Ce2 0.0214(5) 0.0233(6) 0.0069(5) -0.0009(5) -0.0030(4) -0.0001(5)
S1 0.027(2) 0.043(4) 0.013(2) 0.008(2) 0.0006(18) -0.006(2)
S2 0.067(4) 0.023(3) 0.013(2) 0.000(2) -0.011(2) 0.002(3)
S3 0.020(2) 0.027(3) 0.030(3) -0.005(2) -0.002(2) -0.001(2)
O1 0.029(7) 0.037(9) 0.013(7) -0.006(5) -0.001(5) -0.008(6)
O2 0.022(6) 0.069(13) 0.017(7) 0.008(7) -0.003(5) 0.004(7)
O3 0.030(4) 0.031(4) 0.030(4) 0.002(2) 0.005(2) 0.001(2)
O4 0.023(7) 0.060(12) 0.016(7) 0.015(7) -0.008(6) 0.007(7)
O5 0.021(3) 0.020(3) 0.019(3) -0.001(2) 0.0022(19) 0.000(2)
O6 0.041(4) 0.038(4) 0.037(4) 0.000(2) 0.005(2) 0.002(2)
O7 0.057(10) 0.017(8) 0.035(8) -0.007(7) -0.007(7) 0.011(7)
O8 0.027(3) 0.026(4) 0.026(4) 0.000(2) 0.003(2) 0.000(2)
O9 0.024(6) 0.024(8) 0.028(7) -0.009(7) 0.008(5) 0.009(6)
O10 0.020(6) 0.032(10) 0.034(8) -0.009(7) 0.004(6) -0.017(6)
O11 0.019(6) 0.022(8) 0.024(7) -0.001(6) -0.002(5) -0.009(6)
O12 0.026(7) 0.018(8) 0.041(9) -0.005(7) 0.003(6) -0.007(6)
O13 0.094(16) 0.09(2) 0.055(14) 0.005(12) -0.006(12) -0.037(14)
N1 0.019(7) 0.038(11) 0.037(10) 0.005(10) 0.010(7) -0.004(9)
N2 0.021(4) 0.021(4) 0.019(4) 0.001(2) 0.003(2) -0.001(2)
N3 0.028(4) 0.027(4) 0.025(4) 0.000(2) 0.005(2) 0.000(2)
N4 0.028(4) 0.028(4) 0.026(4) -0.001(2) 0.005(2) 0.000(2)
N5 0.017(8) 0.030(10) 0.034(10) 0.001(8) 0.010(7) 0.001(7)
N6 0.017(7) 0.024(10) 0.013(7) 0.000(7) -0.001(6) 0.011(7)
C1 0.020(4) 0.020(4) 0.020(4) 0.000(2) 0.003(2) 0.001(2)
C2 0.013(7) 0.015(10) 0.025(10) -0.002(8) -0.007(7) -0.007(7)
C3 0.024(9) 0.025(10) 0.005(8) 0.005(7) 0.002(7) -0.001(8)
C4 0.019(4) 0.019(4) 0.017(4) 0.000(2) 0.003(2) 0.000(2)
C5 0.015(4) 0.014(4) 0.013(4) 0.000(2) 0.002(2) 0.000(2)
C6 0.022(9) 0.015(10) 0.026(10) 0.006(8) -0.009(8) -0.010(8)
C7 0.017(4) 0.016(4) 0.015(4) 0.000(2) 0.003(2) 0.000(2)
C8 0.031(10) 0.032(13) 0.010(9) 0.009(8) 0.000(8) -0.003(9)
C9 0.028(9) 0.017(10) 0.014(9) 0.000(8) 0.003(8) -0.014(8)
C10 0.021(8) 0.021(10) 0.004(7) 0.001(7) 0.002(7) 0.010(8)
C11 0.027(10) 0.014(9) 0.016(9) 0.006(7) 0.005(8) 0.001(8)
C12 0.014(4) 0.014(4) 0.014(4) -0.001(2) 0.003(2) 0.000(2)
O1W 0.035(16) 0.07(2) 0.029(16) -0.007(15) 0.023(14) -0.013(15)
O2W 0.03(2) 0.03(2) 0.015(19) -0.012(16) 0.013(16) 0.003(17)
O3W 0.04(2) 0.03(3) 0.02(2) -0.006(19) 0.018(18) 0.001(19)
O4W 0.047(19) 0.04(2) 0.022(17) -0.009(15) 0.011(15) -0.005(16)

loop_
_atom_type_symbol
_atom_type_description
_atom_type_scat_dispersion_real
_atom_type_scat_dispersion_imag
_atom_type_scat_source
C C 0.0033 0.0016 'International Tables Vol C Tables 4.2.6.8 and 6.1.1.4'
H H 0.0000 0.0000 'International Tables Vol C Tables 4.2.6.8 and 6.1.1.4'
N N 0.0061 0.0033 'International Tables Vol C Tables 4.2.6.8 and 6.1.1.4'
O O 0.0106 0.0060 'International Tables Vol C Tables 4.2.6.8 and 6.1.1.4'
S S 0.1246 0.1234 'International Tables Vol C Tables 4.2.6.8 and 6.1.1.4'
Ce Ce -0.2486 2.6331 'International Tables Vol C Tables 4.2.6.8 and 6.1.1.4'

loop_
_geom_angle_atom_site_label_1
_geom_angle_atom_site_label_2
_geom_angle_atom_site_label_3
_geom_angle
_geom_angle_site_symmetry_1
_geom_angle_site_symmetry_3
O10 Ce1 O5 75.8(4) 1_455 .
O10 Ce1 O12 69.4(5) 1_455 2_657
O5 Ce1 O12 87.0(5) . 2_657
O10 Ce1 O1 139.8(5) 1_455 .
O5 Ce1 O1 133.3(4) . .
O12 Ce1 O1 83.5(5) 2_657 .
O10 Ce1 O11 68.9(5) 1_455 1_455
O5 Ce1 O11 120.0(4) . 1_455
O12 Ce1 O11 121.0(5) 2_657 1_455
O1 Ce1 O11 103.8(4) . 1_455
O10 Ce1 O9 147.2(5) 1_455 .
O5 Ce1 O9 74.5(4) . .
O12 Ce1 O9 122.1(5) 2_657 .
O1 Ce1 O9 72.5(4) . .
O11 Ce1 O9 115.6(4) 1_455 .
O10 Ce1 N3 81.4(5) 1_455 .
O5 Ce1 N3 59.8(5) . .
O12 Ce1 N3 140.5(5) 2_657 .
O1 Ce1 N3 134.3(5) . .
O11 Ce1 N3 68.0(5) 1_455 .
O9 Ce1 N3 71.8(5) . .
O10 Ce1 N5 128.5(5) 1_455 .
O5 Ce1 N5 118.9(5) . .
O12 Ce1 N5 150.1(5) 2_657 .
O1 Ce1 N5 67.9(5) . .
O11 Ce1 N5 61.2(4) 1_455 .
O9 Ce1 N5 58.5(5) . .
N3 Ce1 N5 69.4(5) . .
O10 Ce1 N6 118.9(5) 1_455 2_657
O5 Ce1 N6 70.4(4) . 2_657
O12 Ce1 N6 59.7(5) 2_657 2_657
O1 Ce1 N6 65.4(4) . 2_657
O11 Ce1 N6 169.3(4) 1_455 2_657
O9 Ce1 N6 62.4(5) . 2_657
N3 Ce1 N6 119.0(5) . 2_657
N5 Ce1 N6 112.3(5) . 2_657
O10 Ce1 N1 81.9(4) 1_455 .
O5 Ce1 N1 148.6(5) . .
O12 Ce1 N1 64.5(6) 2_657 .
O1 Ce1 N1 59.4(4) . .
O11 Ce1 N1 70.0(5) 1_455 .
O9 Ce1 N1 130.8(4) . .
N3 Ce1 N1 138.0(6) . .
N5 Ce1 N1 92.3(6) . .
N6 Ce1 N1 102.9(6) 2_657 .
O6 Ce2 O7 72.6(5) 1_554 1_554
O6 Ce2 O2 153.2(5) 1_554 .
O7 Ce2 O2 107.7(5) 1_554 .
O6 Ce2 O8 72.6(5) 1_554 2_657
O7 Ce2 O8 130.1(5) 1_554 2_657
O2 Ce2 O8 119.4(5) . 2_657
O6 Ce2 O3 92.2(5) 1_554 .
O7 Ce2 O3 139.9(5) 1_554 .
O2 Ce2 O3 70.2(5) . .
O8 Ce2 O3 75.5(4) 2_657 .
O6 Ce2 O13 79.8(6) 1_554 .
O7 Ce2 O13 70.3(8) 1_554 .
O2 Ce2 O13 75.4(6) . .
O8 Ce2 O13 134.9(7) 2_657 .
O3 Ce2 O13 70.6(7) . .
O6 Ce2 O4 87.4(5) 1_554 1_655
O7 Ce2 O4 69.6(5) 1_554 1_655
O2 Ce2 O4 118.2(4) . 1_655
O8 Ce2 O4 74.3(5) 2_657 1_655
O3 Ce2 O4 148.4(5) . 1_655
O13 Ce2 O4 139.9(7) . 1_655
O6 Ce2 N2 135.8(5) 1_554 1_655
O7 Ce2 N2 69.1(5) 1_554 1_655
O2 Ce2 N2 62.7(4) . 1_655
O8 Ce2 N2 118.5(4) 2_657 1_655
O3 Ce2 N2 131.6(5) . 1_655
O13 Ce2 N2 106.3(6) . 1_655
O4 Ce2 N2 59.3(4) 1_655 1_655
O6 Ce2 N4 132.2(5) 1_554 2_657
O7 Ce2 N4 132.4(5) 1_554 2_657
O2 Ce2 N4 68.2(5) . 2_657
O8 Ce2 N4 60.6(5) 2_657 2_657
O3 Ce2 N4 85.4(5) . 2_657
O13 Ce2 N4 141.5(6) . 2_657
O4 Ce2 N4 71.9(5) 1_655 2_657
N2 Ce2 N4 67.7(5) 1_655 2_657
N1 S1 N2 97.5(8) . .
N4 S2 N3 97.1(9) . .
N6 S3 N5 96.3(8) . .
C3 O1 Ce1 128.7(11) . .
C3 O2 Ce2 155.0(12) . .
C4 O3 Ce2 147.1(14) . .
C4 O4 Ce2 129.7(12) . 1_455
C7 O5 Ce1 128.1(11) . .
C7 O6 Ce2 154.2(13) . 1_556
C8 O7 Ce2 142.4(14) . 1_556
C8 O8 Ce2 128.7(12) . 2_647
C11 O9 Ce1 130.8(12) . .
C11 O10 Ce1 150.9(13) . 1_655
C12 O11 Ce1 155.3(12) . 1_655
C12 O12 Ce1 131.3(11) . 2_647
C1 N1 S1 106.6(14) . .
C1 N1 Ce1 119.1(13) . .
S1 N1 Ce1 132.2(8) . .
C2 N2 S1 108.5(13) . .
C2 N2 Ce2 121.7(12) . 1_455
S1 N2 Ce2 129.4(7) . 1_455
C5 N3 S2 109.5(14) . .
C5 N3 Ce1 119.1(13) . .
S2 N3 Ce1 129.9(9) . .
C6 N4 S2 109.6(14) . .
C6 N4 Ce2 117.1(13) . 2_647
S2 N4 Ce2 132.7(10) . 2_647
C9 N5 S3 110.0(13) . .
C9 N5 Ce1 119.9(13) . .
S3 N5 Ce1 130.1(8) . .
C10 N6 S3 109.8(12) . .
C10 N6 Ce1 115.2(10) . 2_647
S3 N6 Ce1 131.7(9) . 2_647
N1 C1 C2 116.0(17) . .
N1 C1 C3 113.1(17) . .
C2 C1 C3 130.4(16) . .
N2 C2 C1 111.1(17) . .
N2 C2 C4 116.4(15) . .
C1 C2 C4 132.4(16) . .
O2 C3 O1 120.7(16) . .
O2 C3 C1 121.4(16) . .
O1 C3 C1 117.7(15) . .
O3 C4 O4 124.2(18) . .
O3 C4 C2 123.0(16) . .
O4 C4 C2 112.8(15) . .
N3 C5 C6 111.9(17) . .
N3 C5 C7 114.6(16) . .
C6 C5 C7 133.2(16) . .
N4 C6 C5 111.9(16) . .
N4 C6 C8 114.6(17) . .
C5 C6 C8 133.3(18) . .
O6 C7 O5 120.4(15) . .
O6 C7 C5 123.1(16) . .
O5 C7 C5 116.3(15) . .
O8 C8 O7 123.1(17) . .
O8 C8 C6 118.1(18) . .
O7 C8 C6 118.7(17) . .
N5 C9 C10 112.4(17) . .
N5 C9 C11 115.6(17) . .
C10 C9 C11 131.5(16) . .
N6 C10 C9 111.5(15) . .
N6 C10 C12 116.8(15) . .
C9 C10 C12 131.7(17) . .
O10 C11 O9 125.8(19) . .
O10 C11 C9 120.2(17) . .
O9 C11 C9 114.0(16) . .
O11 C12 O12 125.3(15) . .
O11 C12 C10 120.7(17) . .
O12 C12 C10 113.8(15) . .

loop_
_geom_bond_atom_site_label_1
_geom_bond_atom_site_label_2
_geom_bond_distance
_geom_bond_site_symmetry_2
Ce1 O10 2.460(13) 1_455
Ce1 O5 2.476(12) .
Ce1 O12 2.487(14) 2_657
Ce1 O1 2.487(13) .
Ce1 O11 2.516(13) 1_455
Ce1 O9 2.565(13) .
Ce1 N3 2.692(17) .
Ce1 N5 2.772(16) .
Ce1 N6 2.788(16) 2_657
Ce1 N1 2.792(17) .
Ce2 O6 2.389(15) 1_554
Ce2 O7 2.435(15) 1_554
Ce2 O2 2.455(14) .
Ce2 O8 2.488(14) 2_657
Ce2 O3 2.495(14) .
Ce2 O13 2.51(2) .
Ce2 O4 2.555(15) 1_655
Ce2 N2 2.715(15) 1_655
Ce2 N4 2.752(18) 2_657
S1 N1 1.620(15) .
S1 N2 1.621(16) .
S2 N4 1.573(18) .
S2 N3 1.640(19) .
S3 N6 1.602(14) .
S3 N5 1.612(18) .
O1 C3 1.29(2) .
O2 C3 1.24(2) .
O3 C4 1.17(2) .
O4 C4 1.32(2) .
O4 Ce2 2.555(15) 1_455
O5 C7 1.28(2) .
O6 C7 1.26(2) .
O6 Ce2 2.389(15) 1_556
O7 C8 1.26(2) .
O7 Ce2 2.435(15) 1_556
O8 C8 1.25(2) .
O8 Ce2 2.488(14) 2_647
O9 C11 1.26(2) .
O10 C11 1.22(2) .
O10 Ce1 2.460(13) 1_655
O11 C12 1.19(2) .
O11 Ce1 2.516(13) 1_655
O12 C12 1.27(2) .
O12 Ce1 2.487(14) 2_647
N1 C1 1.29(3) .
N2 C2 1.32(2) .
N2 Ce2 2.715(15) 1_455
N3 C5 1.30(2) .
N4 C6 1.34(3) .
N4 Ce2 2.752(18) 2_647
N5 C9 1.32(2) .
N6 C10 1.34(2) .
N6 Ce1 2.788(16) 2_647
C1 C2 1.39(3) .
C1 C3 1.50(2) .
C2 C4 1.52(3) .
C5 C6 1.42(2) .
C5 C7 1.46(2) .
C6 C8 1.50(3) .
C9 C10 1.40(3) .
C9 C11 1.53(3) .
C10 C12 1.49(2) .
O1W O4W 1.69(7) .
